data_2232587
loop_
_publ_author_name
'Jasinski, Jerry P.'
'Golen, James A.'
'Praveen, A. S.'
'Yathirajan, H. S.'
'Narayana, B.'

_publ_section_title
;
 4-Chloroanilinium 4-methylbenzenesulfonate
;
_journal_coeditor_code BT5699
_journal_issue 12
_journal_name_full 'Acta Crystallographica Section E'
_journal_page_first o3288
_journal_page_last o3289
_journal_paper_doi 10.1107/S160053681104712X
_journal_volume 67
_journal_year 2011
_chemical_formula_iupac 'C6 H7 Cl N +, C7 H7 O3 S -'
_chemical_formula_moiety 'C6 H7 Cl N +, C7 H7 O3 S -'
_chemical_formula_sum 'C13 H14 Cl N O3 S'
_chemical_formula_weight 299.76
_chemical_name_systematic
;
4-Chloroanilinium 4-methylbenzenesulfonate
;
_space_group_IT_number 2
_symmetry_cell_setting triclinic
_symmetry_space_group_name_Hall '-P 1'
_symmetry_space_group_name_H-M 'P -1'
_atom_sites_solution_hydrogens geom
_atom_sites_solution_primary direct
_atom_sites_solution_secondary difmap
_cell_angle_alpha 95.166(6)
_cell_angle_beta 96.148(7)
_cell_angle_gamma 92.353(7)
_cell_formula_units_Z 2
_cell_length_a 5.7253(5)
_cell_length_b 7.5160(6)
_cell_length_c 15.7642(13)
_cell_measurement_reflns_used 2538
_cell_measurement_temperature 173(2)
_cell_measurement_theta_max 29.88
_cell_measurement_theta_min 3.58
_cell_volume 670.83(10)
_computing_cell_refinement '<i>CrysAlis PRO</i> (Oxford Diffraction, 2010)'
_computing_data_collection '<i>CrysAlis PRO</i> (Oxford Diffraction, 2010)'
_computing_data_reduction '<i>CrysAlis RED</i> (Oxford Diffraction, 2010)'
_computing_molecular_graphics '<i>SHELXTL</i> (Sheldrick, 2008)'
_computing_publication_material '<i>SHELXTL</i> (Sheldrick, 2008)'
_computing_structure_refinement '<i>SHELXL97</i> (Sheldrick, 2008)'
_computing_structure_solution '<i>SHELXS97</i> (Sheldrick, 2008)'
_diffrn_ambient_temperature 173(2)
_diffrn_detector_area_resol_mean 16.1500
_diffrn_measured_fraction_theta_full 0.997
_diffrn_measured_fraction_theta_max 0.887
_diffrn_measurement_device_type 'Oxford Diffraction Xcalibur Eos Gemini'
_diffrn_measurement_method \w
_diffrn_radiation_monochromator graphite
_diffrn_radiation_source 'Enhance (Mo) X-ray Source'
_diffrn_radiation_type MoK\a
_diffrn_radiation_wavelength 0.71073
_diffrn_reflns_av_R_equivalents 0.0167
_diffrn_reflns_av_sigmaI/netI 0.0268
_diffrn_reflns_limit_h_max 7
_diffrn_reflns_limit_h_min -7
_diffrn_reflns_limit_k_max 9
_diffrn_reflns_limit_k_min -9
_diffrn_reflns_limit_l_max 21
_diffrn_reflns_limit_l_min -22
_diffrn_reflns_number 5280
_diffrn_reflns_theta_full 25.00
_diffrn_reflns_theta_max 29.95
_diffrn_reflns_theta_min 3.58
_exptl_absorpt_coefficient_mu 0.443
_exptl_absorpt_correction_T_max 0.9488
_exptl_absorpt_correction_T_min 0.8428
_exptl_absorpt_correction_type multi-scan
_exptl_absorpt_process_details
;
(CrysAlis RED; Oxford Diffraction, 2010)
;
_exptl_crystal_colour colorless
_exptl_crystal_density_diffrn 1.484
_exptl_crystal_density_method 'not measured'
_exptl_crystal_description block
_exptl_crystal_F_000 312
_exptl_crystal_size_max 0.40
_exptl_crystal_size_mid 0.20
_exptl_crystal_size_min 0.12
_refine_diff_density_max 0.416
_refine_diff_density_min -0.453
_refine_ls_extinction_method none
_refine_ls_goodness_of_fit_ref 1.078
_refine_ls_hydrogen_treatment mixed
_refine_ls_matrix_type full
_refine_ls_number_parameters 182
_refine_ls_number_reflns 3439
_refine_ls_number_restraints 6
_refine_ls_restrained_S_all 1.077
_refine_ls_R_factor_all 0.0353
_refine_ls_R_factor_gt 0.0321
_refine_ls_shift/su_max 0.001
_refine_ls_shift/su_mean 0.000
_refine_ls_structure_factor_coef Fsqd
_refine_ls_weighting_details 'calc w=1/[\s^2^(Fo^2^)+(0.0406P)^2^+0.2844P] where P=(Fo^2^+2Fc^2^)/3'
_refine_ls_weighting_scheme calc
_refine_ls_wR_factor_gt 0.0864
_refine_ls_wR_factor_ref 0.0882
_reflns_number_gt 3144
_reflns_number_total 3439
_reflns_threshold_expression I>2sigma(I)
_cod_data_source_file bt5699.cif
_cod_data_source_block I
_cod_database_code 2232587
_cod_database_fobs_code 2232587

loop_
_symmetry_equiv_pos_as_xyz
'x, y, z'
'-x, -y, -z'

loop_
_atom_site_type_symbol
_atom_site_label
_atom_site_fract_x
_atom_site_fract_y
_atom_site_fract_z
_atom_site_U_iso_or_equiv
_atom_site_adp_type
_atom_site_calc_flag
_atom_site_refinement_flags
_atom_site_occupancy
_atom_site_symmetry_multiplicity
S S1 0.64768(6) 0.72752(4) 0.391167(19) 0.01562(9) Uani d . 1 1
Cl Cl1 -0.20941(8) 0.85567(6) 0.86957(3) 0.03622(12) Uani d . 1 1
O O1 0.56763(19) 0.89688(13) 0.42702(6) 0.0227(2) Uani d . 1 1
O O2 0.52819(19) 0.57587(13) 0.42253(6) 0.0231(2) Uani d . 1 1
O O3 0.90320(18) 0.71964(16) 0.40103(6) 0.0281(2) Uani d . 1 1
N N1 0.2327(2) 0.74505(16) 0.54631(7) 0.0179(2) Uani d D 1 1
H H1NC 0.329(3) 0.8434(17) 0.5411(11) 0.022 Uiso d D 1 1
H H1NB 0.123(2) 0.730(2) 0.4992(10) 0.022 Uiso d D 1 1
H H1NA 0.323(3) 0.6460(18) 0.5467(11) 0.022 Uiso d D 1 1
C C1 0.5595(2) 0.71390(16) 0.27970(8) 0.0150(2) Uani d . 1 1
C C2 0.7106(2) 0.7789(2) 0.22507(9) 0.0219(3) Uani d . 1 1
H H2A 0.8638 0.8264 0.2470 0.026 Uiso calc R 1 1
C C3 0.6356(3) 0.7737(2) 0.13818(9) 0.0277(3) Uani d . 1 1
H H3A 0.7385 0.8182 0.1007 0.033 Uiso calc R 1 1
C C4 0.4120(3) 0.7044(2) 0.10515(9) 0.0255(3) Uani d . 1 1
C C5 0.2646(3) 0.6388(2) 0.16103(10) 0.0267(3) Uani d . 1 1
H H5A 0.1123 0.5896 0.1391 0.032 Uiso calc R 1 1
C C6 0.3357(2) 0.6439(2) 0.24820(9) 0.0223(3) Uani d . 1 1
H H6A 0.2326 0.6001 0.2858 0.027 Uiso calc R 1 1
C C7 0.3278(4) 0.7036(3) 0.01100(10) 0.0412(4) Uani d . 1 1
H H7A 0.2057 0.6079 -0.0056 0.062 Uiso calc R 1 1
H H7B 0.4601 0.6835 -0.0227 0.062 Uiso calc R 1 1
H H7C 0.2628 0.8191 0.0002 0.062 Uiso calc R 1 1
C C8 -0.0816(3) 0.82188(18) 0.77464(9) 0.0210(3) Uani d . 1 1
C C9 -0.1916(2) 0.88215(18) 0.70096(9) 0.0211(3) Uani d . 1 1
H H9A -0.3353 0.9407 0.7021 0.025 Uiso calc R 1 1
C C10 -0.0887(2) 0.85572(18) 0.62520(9) 0.0191(3) Uani d . 1 1
H H10A -0.1614 0.8961 0.5739 0.023 Uiso calc R 1 1
C C11 0.1203(2) 0.77012(17) 0.62529(8) 0.0161(2) Uani d . 1 1
C C12 0.2313(2) 0.71189(17) 0.69946(8) 0.0184(3) Uani d . 1 1
H H12A 0.3764 0.6553 0.6985 0.022 Uiso calc R 1 1
C C13 0.1287(3) 0.73699(19) 0.77499(9) 0.0218(3) Uani d . 1 1
H H13A 0.2014 0.6966 0.8263 0.026 Uiso calc R 1 1

loop_
_atom_site_aniso_label
_atom_site_aniso_U_11
_atom_site_aniso_U_22
_atom_site_aniso_U_33
_atom_site_aniso_U_12
_atom_site_aniso_U_13
_atom_site_aniso_U_23
S1 0.01884(16) 0.01791(16) 0.01046(14) 0.00399(11) 0.00187(11) 0.00159(11)
Cl1 0.0423(2) 0.0452(2) 0.02487(19) 0.01334(18) 0.01570(17) 0.00412(16)
O1 0.0323(5) 0.0182(5) 0.0174(5) 0.0038(4) 0.0042(4) -0.0023(4)
O2 0.0340(6) 0.0194(5) 0.0183(5) 0.0056(4) 0.0089(4) 0.0066(4)
O3 0.0191(5) 0.0480(7) 0.0165(5) 0.0067(4) -0.0019(4) 0.0021(4)
N1 0.0186(5) 0.0198(5) 0.0155(5) 0.0024(4) 0.0016(4) 0.0022(4)
C1 0.0190(6) 0.0143(5) 0.0120(5) 0.0029(4) 0.0017(4) 0.0012(4)
C2 0.0200(6) 0.0294(7) 0.0162(6) -0.0022(5) 0.0019(5) 0.0035(5)
C3 0.0291(8) 0.0391(8) 0.0164(6) 0.0010(6) 0.0059(6) 0.0079(6)
C4 0.0311(8) 0.0308(8) 0.0138(6) 0.0089(6) -0.0019(5) -0.0004(5)
C5 0.0219(7) 0.0341(8) 0.0215(7) -0.0002(6) -0.0046(5) -0.0021(6)
C6 0.0194(6) 0.0282(7) 0.0193(6) -0.0018(5) 0.0023(5) 0.0030(5)
C7 0.0472(11) 0.0604(12) 0.0147(7) 0.0126(9) -0.0049(7) 0.0015(7)
C8 0.0243(7) 0.0208(6) 0.0184(6) 0.0018(5) 0.0060(5) 0.0002(5)
C9 0.0181(6) 0.0201(6) 0.0254(7) 0.0040(5) 0.0031(5) 0.0013(5)
C10 0.0191(6) 0.0195(6) 0.0183(6) 0.0026(5) -0.0017(5) 0.0032(5)
C11 0.0179(6) 0.0147(6) 0.0155(6) 0.0005(4) 0.0016(5) 0.0010(4)
C12 0.0185(6) 0.0182(6) 0.0185(6) 0.0041(5) -0.0005(5) 0.0022(5)
C13 0.0262(7) 0.0230(7) 0.0163(6) 0.0042(5) 0.0003(5) 0.0043(5)

loop_
_atom_type_symbol
_atom_type_description
_atom_type_scat_dispersion_real
_atom_type_scat_dispersion_imag
_atom_type_scat_source
C C 0.0033 0.0016 'International Tables Vol C Tables 4.2.6.8 and 6.1.1.4'
H H 0.0000 0.0000 'International Tables Vol C Tables 4.2.6.8 and 6.1.1.4'
N N 0.0061 0.0033 'International Tables Vol C Tables 4.2.6.8 and 6.1.1.4'
O O 0.0106 0.0060 'International Tables Vol C Tables 4.2.6.8 and 6.1.1.4'
Cl Cl 0.1484 0.1585 'International Tables Vol C Tables 4.2.6.8 and 6.1.1.4'
S S 0.1246 0.1234 'International Tables Vol C Tables 4.2.6.8 and 6.1.1.4'

loop_
_geom_angle_atom_site_label_1
_geom_angle_atom_site_label_2
_geom_angle_atom_site_label_3
_geom_angle
O2 S1 O1 111.46(6)
O2 S1 O3 113.20(7)
O1 S1 O3 113.02(7)
O2 S1 C1 106.02(6)
O1 S1 C1 106.15(6)
O3 S1 C1 106.33(6)
C11 N1 H1NC 110.2(11)
C11 N1 H1NB 111.0(11)
H1NC N1 H1NB 108.1(13)
C11 N1 H1NA 110.6(11)
H1NC N1 H1NA 108.1(13)
H1NB N1 H1NA 108.8(13)
C6 C1 C2 120.72(12)
C6 C1 S1 119.31(10)
C2 C1 S1 119.93(10)
C3 C2 C1 119.31(13)
C3 C2 H2A 120.3
C1 C2 H2A 120.3
C2 C3 C4 121.00(14)
C2 C3 H3A 119.5
C4 C3 H3A 119.5
C5 C4 C3 118.61(13)
C5 C4 C7 120.37(15)
C3 C4 C7 121.01(15)
C6 C5 C4 121.26(14)
C6 C5 H5A 119.4
C4 C5 H5A 119.4
C5 C6 C1 119.09(13)
C5 C6 H6A 120.5
C1 C6 H6A 120.5
C4 C7 H7A 109.5
C4 C7 H7B 109.5
H7A C7 H7B 109.5
C4 C7 H7C 109.5
H7A C7 H7C 109.5
H7B C7 H7C 109.5
C9 C8 C13 121.80(13)
C9 C8 Cl1 119.03(11)
C13 C8 Cl1 119.16(11)
C8 C9 C10 118.97(13)
C8 C9 H9A 120.5
C10 C9 H9A 120.5
C11 C10 C9 119.32(12)
C11 C10 H10A 120.3
C9 C10 H10A 120.3
C10 C11 C12 121.49(12)
C10 C11 N1 119.76(12)
C12 C11 N1 118.71(12)
C13 C12 C11 119.38(12)
C13 C12 H12A 120.3
C11 C12 H12A 120.3
C12 C13 C8 119.02(13)
C12 C13 H13A 120.5
C8 C13 H13A 120.5

loop_
_geom_bond_atom_site_label_1
_geom_bond_atom_site_label_2
_geom_bond_distance
S1 O2 1.4565(10)
S1 O1 1.4572(10)
S1 O3 1.4587(11)
S1 C1 1.7682(13)
Cl1 C8 1.7381(14)
N1 C11 1.4626(17)
N1 H1NC 0.920(12)
N1 H1NB 0.916(12)
N1 H1NA 0.925(12)
C1 C6 1.3880(19)
C1 C2 1.3892(18)
C2 C3 1.3875(19)
C2 H2A 0.9500
C3 C4 1.391(2)
C3 H3A 0.9500
C4 C5 1.391(2)
C4 C7 1.510(2)
C5 C6 1.387(2)
C5 H5A 0.9500
C6 H6A 0.9500
C7 H7A 0.9800
C7 H7B 0.9800
C7 H7C 0.9800
C8 C9 1.383(2)
C8 C13 1.385(2)
C9 C10 1.3894(19)
C9 H9A 0.9500
C10 C11 1.3817(18)
C10 H10A 0.9500
C11 C12 1.3850(18)
C12 C13 1.3845(19)
C12 H12A 0.9500
C13 H13A 0.9500

loop_
_geom_hbond_atom_site_label_D
_geom_hbond_atom_site_label_H
_geom_hbond_atom_site_label_A
_geom_hbond_site_symmetry_A
_geom_hbond_distance_DH
_geom_hbond_distance_HA
_geom_hbond_distance_DA
_geom_hbond_angle_DHA
N1 H1NC O1 2_676 0.920(12) 2.019(12) 2.8579(16) 150.9(15)
N1 H1NC O1 . 0.920(12) 2.423(16) 3.0814(16) 128.6(13)
N1 H1NB O3 1_455 0.916(12) 1.880(12) 2.7940(15) 175.2(15)
N1 H1NA O2 2_666 0.925(12) 1.978(12) 2.8764(15) 163.3(15)
C2 H2A Cg2 2_676 0.95 2.91 3.5340(16) 124

loop_
_geom_torsion_atom_site_label_1
_geom_torsion_atom_site_label_2
_geom_torsion_atom_site_label_3
_geom_torsion_atom_site_label_4
_geom_torsion
O2 S1 C1 C6 32.26(12)
O1 S1 C1 C6 -86.39(12)
O3 S1 C1 C6 153.01(11)
O2 S1 C1 C2 -150.07(11)
O1 S1 C1 C2 91.28(12)
O3 S1 C1 C2 -29.32(13)
C6 C1 C2 C3 0.1(2)
S1 C1 C2 C3 -177.49(11)
C1 C2 C3 C4 -0.1(2)
C2 C3 C4 C5 -0.4(2)
C2 C3 C4 C7 178.22(15)
C3 C4 C5 C6 0.9(2)
C7 C4 C5 C6 -177.77(15)
C4 C5 C6 C1 -0.8(2)
C2 C1 C6 C5 0.3(2)
S1 C1 C6 C5 177.95(11)
C13 C8 C9 C10 0.4(2)
Cl1 C8 C9 C10 179.74(11)
C8 C9 C10 C11 0.0(2)
C9 C10 C11 C12 -0.8(2)
C9 C10 C11 N1 -178.68(12)
C10 C11 C12 C13 1.2(2)
N1 C11 C12 C13 179.09(12)
C11 C12 C13 C8 -0.8(2)
C9 C8 C13 C12 0.0(2)
Cl1 C8 C13 C12 -179.35(11)

loop_
_cod_related_entry_id
_cod_related_entry_database
_cod_related_entry_code
1 ChemSpider 217586
